data_7111185
loop_
_publ_author_name
'Kariuki, Benson M.'
'Owton, W. Martin'
'Percy, Jonathan M.'
'Pintat, St\'ephane'
'Smith, Clive A.'
'Spencer, Neil S.'
'Thomas, Andrew C.'
'Watson, Martin'

_publ_section_title
;
 Rapid assembly of highly-functionalised difluorinated cyclooctenones via
 ring-closing metathesis
;
_journal_issue 3
_journal_name_full 'Chemical Communications'
_journal_page_first 228
_journal_paper_doi 10.1039/b109651f
_journal_year 2002
_chemical_formula_moiety 'C15 H23 F2 N O4'
_chemical_formula_sum 'C15 H23 F2 N O4'
_chemical_formula_weight 319.34
_chemical_name_systematic
; 


? 


;
_space_group_IT_number 2
_symmetry_cell_setting triclinic
_symmetry_space_group_name_Hall '-P 1'
_symmetry_space_group_name_H-M 'P -1'
_atom_sites_solution_hydrogens geom
_atom_sites_solution_primary direct
_atom_sites_solution_secondary difmap
_audit_creation_method SHELXL
_cell_angle_alpha 94.581(15)
_cell_angle_beta 103.053(15)
_cell_angle_gamma 88.349(8)
_cell_formula_units_Z 2
_cell_length_a 10.063(5)
_cell_length_b 11.594(5)
_cell_length_c 7.484(3)
_cell_measurement_reflns_used 1914
_cell_measurement_temperature 296(2)
_cell_measurement_theta_max 25.18
_cell_measurement_theta_min 1.76
_cell_volume 847.8(7)
_computing_cell_refinement 'MSC/AFC Diffractometer Control'
_computing_data_collection 'MSC/AFC Diffractometer Control'
_computing_data_reduction 'teXsan (MSC, 1995)'
_computing_structure_refinement 'SHELXL-93 (Sheldrick, 1993)'
_computing_structure_solution 'SIR92 (Altomare, et. al. 1993)'
_diffrn_ambient_temperature 296(2)
_diffrn_measurement_device 'Rigaku R-axis II'
_diffrn_measurement_method 'Image plate scans'
_diffrn_radiation_monochromator graphite
_diffrn_radiation_source 'Rotating anode'
_diffrn_radiation_type MoK\a
_diffrn_radiation_wavelength 0.71069
_diffrn_reflns_av_R_equivalents 0.0445
_diffrn_reflns_av_sigmaI/netI 0.0575
_diffrn_reflns_limit_h_max 12
_diffrn_reflns_limit_h_min -12
_diffrn_reflns_limit_k_max 13
_diffrn_reflns_limit_k_min -13
_diffrn_reflns_limit_l_max 8
_diffrn_reflns_limit_l_min -8
_diffrn_reflns_number 4660
_diffrn_reflns_theta_max 25.18
_diffrn_reflns_theta_min 1.76
_exptl_absorpt_coefficient_mu 0.104
_exptl_absorpt_correction_type none
_exptl_crystal_colour white
_exptl_crystal_density_diffrn 1.251
_exptl_crystal_description block
_exptl_crystal_F_000 340
_exptl_crystal_size_max 0.50
_exptl_crystal_size_mid 0.30
_exptl_crystal_size_min 0.20
_refine_diff_density_max 0.165
_refine_diff_density_min -0.205
_refine_diff_density_rms 0.044
_refine_ls_extinction_method none
_refine_ls_goodness_of_fit_all 0.851
_refine_ls_goodness_of_fit_obs 0.890
_refine_ls_hydrogen_treatment mixed
_refine_ls_matrix_type full
_refine_ls_number_parameters 204
_refine_ls_number_reflns 2674
_refine_ls_number_restraints 0
_refine_ls_restrained_S_all 0.947
_refine_ls_restrained_S_obs 0.890
_refine_ls_R_factor_all 0.0812
_refine_ls_R_factor_obs 0.0581
_refine_ls_shift/esd_max -0.001
_refine_ls_shift/esd_mean 0.000
_refine_ls_structure_factor_coef Fsqd
_refine_ls_weighting_details 'w=1/[\s^2^(Fo^2^)+(0.1031P)^2^+0.2498P] where P=(Fo^2^+2Fc^2^)/3'
_refine_ls_weighting_scheme calc
_refine_ls_wR_factor_all 0.1904
_refine_ls_wR_factor_obs 0.1498
_reflns_number_observed 1914
_reflns_number_total 2681
_reflns_observed_criterion >2sigma(I)
_cod_data_source_file b109651fsup1.cif
_cod_data_source_block act1
_cod_depositor_comments
;
The following automatic conversions were performed:

'_symmetry_cell_setting' value 'Triclinic' changed to 'triclinic'
according to /home/saulius/struct/CIF-dictionaries/cif_core.dic
dictionary named 'cif_core.dic' version 2.4.2 from 2011-04-26.

Automatic conversion script
Id: cif_fix_values 1891 2012-01-12 08:04:46Z andrius 

The following automatic conversions were performed:

'_refine_ls_weighting_scheme' value 'calc
w=1/[\s^2^(Fo^2^)+(0.1031P)^2^+0.2498P] where P=(Fo^2^+2Fc^2^)/3' was
changed to 'calc'. New tag '_refine_ls_weighting_details' was
created. The value of the new tag was set to
'w=1/[\s^2^(Fo^2^)+(0.1031P)^2^+0.2498P] where P=(Fo^2^+2Fc^2^)/3'.

Automatic conversion script
Id: cif_fix_values 3143 2015-03-26 13:38:13Z robertas 
;
_cod_original_cell_volume 847.7(7)
_cod_original_sg_symbol_H-M P-1
_cod_database_code 7111185

loop_
_symmetry_equiv_pos_as_xyz
'x, y, z'
'-x, -y, -z'

loop_
_atom_site_aniso_label
_atom_site_aniso_U_11
_atom_site_aniso_U_22
_atom_site_aniso_U_33
_atom_site_aniso_U_23
_atom_site_aniso_U_13
_atom_site_aniso_U_12
F1 0.0656(10) 0.1126(14) 0.0809(11) -0.0118(9) 0.0216(8) -0.0095(9)
F2 0.0720(10) 0.0802(11) 0.1009(12) 0.0405(9) 0.0042(9) -0.0070(8)
O1 0.0629(12) 0.0680(13) 0.114(2) 0.0108(11) -0.0022(11) -0.0108(9)
O2 0.0707(12) 0.0663(11) 0.0644(11) -0.0066(9) 0.0103(8) -0.0086(9)
O3 0.0552(10) 0.0586(10) 0.0707(11) 0.0196(8) 0.0085(8) 0.0023(8)
O4 0.0681(12) 0.0587(11) 0.0895(13) 0.0244(9) 0.0043(9) -0.0058(9)
N1 0.0517(12) 0.0673(14) 0.0802(15) 0.0165(11) 0.0068(10) 0.0000(10)
C1 0.0581(14) 0.0511(13) 0.0593(14) 0.0079(10) 0.0064(11) 0.0056(10)
C2 0.075(2) 0.071(2) 0.061(2) 0.0177(12) 0.0155(12) 0.0120(13)
C3 0.095(2) 0.088(2) 0.056(2) 0.0200(14) 0.0027(14) 0.009(2)
C4 0.076(2) 0.074(2) 0.077(2) 0.0227(15) -0.0034(15) 0.0082(15)
C5 0.065(2) 0.063(2) 0.079(2) 0.0073(14) -0.0074(14) 0.0074(13)
C6 0.061(2) 0.0546(14) 0.068(2) 0.0028(12) 0.0016(12) -0.0004(12)
C7 0.0543(14) 0.0593(14) 0.067(2) 0.0085(12) 0.0118(11) 0.0050(11)
C8 0.0539(14) 0.0519(13) 0.0553(14) 0.0108(10) 0.0020(10) 0.0022(10)
C9 0.085(2) 0.066(2) 0.092(2) 0.032(2) 0.017(2) 0.0015(15)
C10 0.113(3) 0.122(3) 0.083(2) 0.029(2) 0.044(2) 0.027(2)
C11 0.0541(14) 0.0518(13) 0.065(2) 0.0090(11) 0.0112(11) 0.0042(11)
C12 0.063(2) 0.102(2) 0.079(2) 0.025(2) -0.0011(14) 0.003(2)
C13 0.099(3) 0.118(3) 0.149(4) 0.059(3) 0.037(2) 0.043(2)
C14 0.050(2) 0.084(2) 0.118(3) 0.016(2) 0.018(2) -0.0063(14)
C15 0.109(3) 0.082(2) 0.171(4) -0.021(3) 0.031(3) -0.023(2)

loop_
_atom_site_label
_atom_site_type_symbol
_atom_site_fract_x
_atom_site_fract_y
_atom_site_fract_z
_atom_site_U_iso_or_equiv
_atom_site_thermal_displace_type
_atom_site_occupancy
_atom_site_calc_flag
_atom_site_refinement_flags
F1 F 1.1406(2) 0.2346(2) 0.8485(2) 0.0864(6) Uani 1 d .
F2 F 1.0415(2) 0.39800(14) 0.9008(2) 0.0848(5) Uani 1 d .
O1 O 1.2985(2) 0.3610(2) 1.1408(3) 0.0846(6) Uani 1 d .
O2 O 0.9069(2) 0.1524(2) 0.8482(2) 0.0684(5) Uani 1 d .
O3 O 0.7152(2) 0.25148(14) 1.0127(2) 0.0616(5) Uani 1 d .
O4 O 0.7346(2) 0.40313(15) 0.8482(3) 0.0731(6) Uani 1 d .
N1 N 0.5399(2) 0.2959(2) 0.7886(3) 0.0671(6) Uani 1 d .
C1 C 0.8551(2) 0.2656(2) 1.1075(3) 0.0572(6) Uani 1 d .
H1 H 0.8719(2) 0.3470(2) 1.1511(3) 0.069 Uiso 1 calc R
C2 C 0.8703(3) 0.1902(2) 1.2763(4) 0.0683(7) Uani 1 d .
C3 C 1.0138(3) 0.2029(3) 1.4025(4) 0.0815(9) Uani 1 d .
H3A H 1.0329(3) 0.2848(3) 1.4288(4) 0.098 Uiso 1 calc R
H3B H 1.0122(3) 0.1713(3) 1.5182(4) 0.098 Uiso 1 calc R
C4 C 1.1297(3) 0.1462(3) 1.3308(4) 0.0782(8) Uani 1 d .
H4 H 1.1517(3) 0.0704(3) 1.3594(4) 0.094 Uiso 1 calc R
C5 C 1.2039(3) 0.1942(2) 1.2301(4) 0.0728(8) Uani 1 d .
H5 H 1.2780(3) 0.1521(2) 1.2034(4) 0.087 Uiso 1 calc R
C6 C 1.1762(3) 0.3107(2) 1.1575(4) 0.0633(7) Uani 1 d .
H6 H 1.1340(3) 0.3608(2) 1.2415(4) 0.076 Uiso 1 calc R
C7 C 1.0767(3) 0.2939(2) 0.9711(4) 0.0605(6) Uani 1 d .
C8 C 0.9430(2) 0.2287(2) 0.9681(3) 0.0550(6) Uani 1 d .
C9 C 0.8403(3) 0.0636(2) 1.2114(4) 0.0805(9) Uani 1 d .
H9A H 0.7516(10) 0.0578(3) 1.1305(25) 0.121 Uiso 1 calc R
H9B H 0.8428(23) 0.0199(4) 1.3158(5) 0.121 Uiso 1 calc R
H9C H 0.9078(14) 0.0335(6) 1.1471(28) 0.121 Uiso 1 calc R
C10 C 0.7677(4) 0.2373(3) 1.3907(5) 0.1019(12) Uani 1 d .
H10A H 0.6773(5) 0.2364(22) 1.3138(10) 0.153 Uiso 1 calc R
H10B H 0.7910(16) 0.3151(9) 1.4386(31) 0.153 Uiso 1 calc R
H10C H 0.7710(20) 0.1895(14) 1.4907(22) 0.153 Uiso 1 calc R
C11 C 0.6669(2) 0.3237(2) 0.8789(3) 0.0571(6) Uani 1 d .
C12 C 0.4714(3) 0.3630(3) 0.6365(4) 0.0835(9) Uani 1 d .
H12A H 0.4250(3) 0.3106(3) 0.5356(4) 0.100 Uiso 1 calc R
H12B H 0.5391(3) 0.4044(3) 0.5934(4) 0.100 Uiso 1 calc R
C13 C 0.3711(4) 0.4470(4) 0.6903(6) 0.1187(14) Uani 1 d .
H13A H 0.3179(23) 0.4796(21) 0.5826(7) 0.178 Uiso 1 calc R
H13B H 0.4184(4) 0.5076(15) 0.7733(35) 0.178 Uiso 1 calc R
H13C H 0.3121(22) 0.4082(7) 0.7500(41) 0.178 Uiso 1 calc R
C14 C 0.4708(3) 0.1931(3) 0.8267(5) 0.0837(9) Uani 1 d .
H14A H 0.3728(3) 0.2042(3) 0.7891(5) 0.100 Uiso 1 calc R
H14B H 0.4934(3) 0.1844(3) 0.9580(5) 0.100 Uiso 1 calc R
C15 C 0.5117(4) 0.0846(3) 0.7271(7) 0.1220(15) Uani 1 d .
H15A H 0.4612(21) 0.0204(5) 0.7496(31) 0.183 Uiso 1 calc R
H15B H 0.6076(7) 0.0702(13) 0.7707(26) 0.183 Uiso 1 calc R
H15C H 0.4925(25) 0.0940(9) 0.5975(7) 0.183 Uiso 1 calc R
H16 H 1.2926(6) 0.4421(11) 1.1266(31) 0.142(16) Uiso 1 d R

loop_
_atom_type_symbol
_atom_type_description
_atom_type_scat_dispersion_real
_atom_type_scat_dispersion_imag
_atom_type_scat_source
C C 0.0033 0.0016 'International Tables Vol C Tables 4.2.6.8 and 6.1.1.4'
H H 0.0000 0.0000 'International Tables Vol C Tables 4.2.6.8 and 6.1.1.4'
F F 0.0171 0.0103 'International Tables Vol C Tables 4.2.6.8 and 6.1.1.4'
N N 0.0061 0.0033 'International Tables Vol C Tables 4.2.6.8 and 6.1.1.4'
O O 0.0106 0.0060 'International Tables Vol C Tables 4.2.6.8 and 6.1.1.4'

loop_
_geom_angle_atom_site_label_1
_geom_angle_atom_site_label_2
_geom_angle_atom_site_label_3
_geom_angle
C11 O3 C1 116.5(2)
C11 N1 C12 119.4(2)
C11 N1 C14 122.0(2)
C12 N1 C14 118.4(2)
O3 C1 C8 107.1(2)
O3 C1 C2 103.9(2)
C8 C1 C2 116.5(2)
C9 C2 C3 110.8(2)
C9 C2 C10 109.8(3)
C3 C2 C10 107.0(3)
C9 C2 C1 110.6(2)
C3 C2 C1 110.7(2)
C10 C2 C1 107.9(2)
C4 C3 C2 116.7(3)
C5 C4 C3 126.3(3)
C4 C5 C6 124.5(3)
O1 C6 C5 110.5(2)
O1 C6 C7 111.1(2)
C5 C6 C7 107.1(2)
F2 C7 F1 105.0(2)
F2 C7 C6 110.2(2)
F1 C7 C6 109.4(2)
F2 C7 C8 108.0(2)
F1 C7 C8 107.6(2)
C6 C7 C8 116.0(2)
O2 C8 C1 121.2(2)
O2 C8 C7 118.1(2)
C1 C8 C7 120.6(2)
O4 C11 N1 126.2(2)
O4 C11 O3 122.4(2)
N1 C11 O3 111.4(2)
N1 C12 C13 112.3(3)
N1 C14 C15 111.8(3)

loop_
_geom_bond_atom_site_label_1
_geom_bond_atom_site_label_2
_geom_bond_distance
F1 C7 1.367(3)
F2 C7 1.361(3)
O1 C6 1.412(3)
O2 C8 1.209(3)
O3 C11 1.353(3)
O3 C1 1.434(3)
O4 C11 1.228(3)
N1 C11 1.338(3)
N1 C12 1.460(4)
N1 C14 1.476(3)
C1 C8 1.541(3)
C1 C2 1.570(3)
C2 C9 1.526(4)
C2 C3 1.540(4)
C2 C10 1.545(4)
C3 C4 1.504(4)
C4 C5 1.334(4)
C5 C6 1.492(4)
C6 C7 1.524(4)
C7 C8 1.557(4)
C12 C13 1.481(5)
C14 C15 1.505(5)
